data_7708058
loop_
_publ_author_name
'DeLaney, Christopher'
'Sheng, Yan'
'Pectol, D. Chase'
'Vantansever, Erol'
'Zhang, Hanyuan'
'Bhuvanesh, Nattamai'
'Salas, Isaiah'
'Liu, Wenshe R.'
'Fierke, Carol F.'
'Darensbourg, Marcetta Y.'

_publ_section_title
;
 Zinc thiotropolone combinations as inhibitors of the SARS-CoV-2 main
 protease.
;
_journal_issue 35
_journal_name_full 'Dalton transactions (Cambridge, England : 2003)'
_journal_page_first 12226
_journal_page_last 12233
_journal_paper_doi 10.1039/d1dt02499j
_journal_volume 50
_journal_year 2021
_chemical_formula_moiety 'C14 H10 O2 S2 Zn'
_chemical_formula_sum 'C14 H10 O2 S2 Zn'
_chemical_formula_weight 339.71
_space_group_crystal_system monoclinic
_space_group_IT_number 15
_space_group_name_Hall '-C 2yc'
_space_group_name_H-M_alt 'C 1 2/c 1'
_atom_sites_solution_hydrogens geom
_atom_sites_solution_primary dual
_audit_creation_date 2020-07-08
_audit_creation_method
;
Olex2 1.2
(compiled 2018.05.29 svn.r3508 for OlexSys, GUI svn.r5506)
;
_audit_update_record
;
2021-01-21 deposited with the CCDC.	2021-08-13 downloaded from the CCDC.
;
_cell_angle_alpha 90
_cell_angle_beta 100.036(3)
_cell_angle_gamma 90
_cell_formula_units_Z 4
_cell_length_a 7.5612(6)
_cell_length_b 12.5681(10)
_cell_length_c 13.8362(11)
_cell_measurement_reflns_used 9138
_cell_measurement_temperature 110.0
_cell_measurement_theta_max 33.105
_cell_measurement_theta_min 2.990
_cell_volume 1294.73(18)
_computing_cell_refinement 'SAINT V8.38 Bruker AXS Inc., Madison, WI, USA.'
_computing_data_reduction 'SAINT V8.38 Bruker AXS Inc., Madison, WI, USA.'
_computing_molecular_graphics 'Olex2 (Dolomanov et al., 2009)'
_computing_publication_material 'Olex2 (Dolomanov et al., 2009)'
_computing_structure_refinement 'ShelXL (Sheldrick, 2015)'
_computing_structure_solution 'ShelXT (Sheldrick, 2015)'
_diffrn_ambient_temperature 110.0
_diffrn_measured_fraction_theta_full 0.994
_diffrn_measured_fraction_theta_max 0.971
_diffrn_measurement_device_type 'Bruker PHOTON II'
_diffrn_measurement_method '\f and \w scans'
_diffrn_radiation_type MoK\a
_diffrn_radiation_wavelength 0.71073
_diffrn_reflns_av_R_equivalents 0.0491
_diffrn_reflns_av_unetI/netI 0.0269
_diffrn_reflns_Laue_measured_fraction_full 0.994
_diffrn_reflns_Laue_measured_fraction_max 0.971
_diffrn_reflns_limit_h_max 11
_diffrn_reflns_limit_h_min -11
_diffrn_reflns_limit_k_max 19
_diffrn_reflns_limit_k_min -19
_diffrn_reflns_limit_l_max 21
_diffrn_reflns_limit_l_min -21
_diffrn_reflns_number 22216
_diffrn_reflns_point_group_measured_fraction_full 0.994
_diffrn_reflns_point_group_measured_fraction_max 0.971
_diffrn_reflns_theta_full 25.242
_diffrn_reflns_theta_max 33.106
_diffrn_reflns_theta_min 2.990
_diffrn_standards_number 0
_exptl_absorpt_coefficient_mu 2.211
_exptl_absorpt_correction_T_max 0.3399
_exptl_absorpt_correction_T_min 0.1826
_exptl_absorpt_correction_type multi-scan
_exptl_absorpt_process_details
'SADABS-2016/2 (Bruker,2016/2) was used for absorption correction. wR2(int) was 0.1394 before and 0.0750 after correction. The Ratio of minimum to maximum transmission is 0.5372. The \l/2 correction factor is Not present.'
_exptl_crystal_colour yellow
_exptl_crystal_colour_primary yellow
_exptl_crystal_density_diffrn 1.743
_exptl_crystal_description block
_exptl_crystal_F_000 688
_exptl_crystal_recrystallization_method 'Re-crystallisation from solvent: Dichloromethane'
_exptl_crystal_size_max 0.507
_exptl_crystal_size_mid 0.342
_exptl_crystal_size_min 0.206
_refine_diff_density_max 1.444
_refine_diff_density_min -0.559
_refine_diff_density_rms 0.214
_refine_ls_extinction_method none
_refine_ls_goodness_of_fit_ref 1.192
_refine_ls_hydrogen_treatment constr
_refine_ls_matrix_type full
_refine_ls_number_parameters 87
_refine_ls_number_reflns 2400
_refine_ls_number_restraints 0
_refine_ls_restrained_S_all 1.192
_refine_ls_R_factor_all 0.0534
_refine_ls_R_factor_gt 0.0499
_refine_ls_shift/su_max 0.000
_refine_ls_shift/su_mean 0.000
_refine_ls_structure_factor_coef Fsqd
_refine_ls_weighting_details 'w=1/[\s^2^(Fo^2^)+(0.0609P)^2^+6.3255P] where P=(Fo^2^+2Fc^2^)/3'
_refine_ls_weighting_scheme calc
_refine_ls_wR_factor_gt 0.1337
_refine_ls_wR_factor_ref 0.1378
_reflns_Friedel_coverage 0.000
_reflns_number_gt 2243
_reflns_number_total 2400
_reflns_threshold_expression 'I > 2\s(I)'
_cod_data_source_file d1dt02499j2.cif
_cod_data_source_block zn2merc
_cod_depositor_comments 'Adding full bibliography for 7708058--7708059.cif.'
_cod_database_code 7708058
_shelx_shelxl_version_number 2018/3
_shelx_space_group_comment
;
The symmetry employed for this shelxl refinement is uniquely defined
by the following loop, which should always be used as a source of
symmetry information in preference to the above space-group names.
They are only intended as comments.
;
_shelx_estimated_absorpt_t_max 0.659
_shelx_estimated_absorpt_t_min 0.400
_olex2_refinement_description
;
1. Fixed Uiso
 At 1.2 times of:
  All C(H) groups
2.a Aromatic/amide H refined with riding coordinates:
 C3(H3), C4(H4), C5(H5), C6(H6), C7(H7)
;
_olex2_submission_special_instructions 'No special instructions were received'

loop_
_space_group_symop_operation_xyz
'x, y, z'
'-x, y, -z+1/2'
'x+1/2, y+1/2, z'
'-x+1/2, y+1/2, -z+1/2'
'-x, -y, -z'
'x, -y, z-1/2'
'-x+1/2, -y+1/2, -z'
'x+1/2, -y+1/2, z-1/2'

loop_
_atom_site_label
_atom_site_type_symbol
_atom_site_fract_x
_atom_site_fract_y
_atom_site_fract_z
_atom_site_U_iso_or_equiv
_atom_site_adp_type
_atom_site_occupancy
_atom_site_site_symmetry_order
_atom_site_calc_flag
_atom_site_refinement_flags_posn
_atom_site_refinement_flags_adp
_atom_site_refinement_flags_occupancy
_atom_site_disorder_assembly
_atom_site_disorder_group
Zn1 Zn 0.500000 0.56608(3) 0.250000 0.01691(13) Uani 1 2 d S T P . .
S1 S 0.71426(8) 0.49740(5) 0.36887(5) 0.01799(15) Uani 1 1 d . . . . .
O1 O 0.4303(3) 0.66030(16) 0.35311(14) 0.0195(3) Uani 1 1 d . . . . .
C1 C 0.6665(3) 0.57830(19) 0.46296(17) 0.0154(4) Uani 1 1 d . . . . .
C2 C 0.5232(3) 0.65709(19) 0.43933(17) 0.0159(4) Uani 1 1 d . . . . .
C3 C 0.4794(4) 0.7354(2) 0.50591(19) 0.0197(4) Uani 1 1 d . . . . .
H3 H 0.390607 0.784845 0.477074 0.024 Uiso 1 1 calc R . . . .
C4 C 0.5417(4) 0.7528(2) 0.6039(2) 0.0250(5) Uani 1 1 d . . . . .
H4 H 0.485777 0.809804 0.632122 0.030 Uiso 1 1 calc R . . . .
C5 C 0.6752(4) 0.6990(3) 0.6684(2) 0.0271(6) Uani 1 1 d . . . . .
H5 H 0.699045 0.723219 0.734420 0.033 Uiso 1 1 calc R . . . .
C6 C 0.7753(4) 0.6143(3) 0.64511(19) 0.0263(6) Uani 1 1 d . . . . .
H6 H 0.860083 0.586932 0.698067 0.032 Uiso 1 1 calc R . . . .
C7 C 0.7711(4) 0.5624(2) 0.55521(19) 0.0208(5) Uani 1 1 d . . . . .
H7 H 0.855054 0.505813 0.557510 0.025 Uiso 1 1 calc R . . . .

loop_
_atom_site_aniso_label
_atom_site_aniso_U_11
_atom_site_aniso_U_22
_atom_site_aniso_U_33
_atom_site_aniso_U_23
_atom_site_aniso_U_13
_atom_site_aniso_U_12
Zn1 0.0193(2) 0.0206(2) 0.00912(19) 0.000 -0.00203(13) 0.000
S1 0.0189(3) 0.0198(3) 0.0137(3) 0.00085(18) -0.0013(2) 0.00215(19)
O1 0.0221(8) 0.0231(8) 0.0112(7) -0.0001(6) -0.0025(6) 0.0029(7)
C1 0.0154(9) 0.0193(9) 0.0104(9) 0.0028(7) -0.0006(7) -0.0041(7)
C2 0.0164(9) 0.0189(9) 0.0116(9) 0.0018(7) -0.0001(7) -0.0034(7)
C3 0.0239(11) 0.0192(10) 0.0167(10) -0.0007(8) 0.0051(8) -0.0047(8)
C4 0.0334(14) 0.0261(11) 0.0166(11) -0.0048(9) 0.0079(10) -0.0111(10)
C5 0.0328(14) 0.0383(15) 0.0101(10) -0.0038(9) 0.0036(9) -0.0170(12)
C6 0.0231(12) 0.0447(16) 0.0094(10) 0.0036(10) -0.0017(8) -0.0116(11)
C7 0.0166(10) 0.0320(13) 0.0120(10) 0.0056(8) -0.0023(8) -0.0029(9)

loop_
_atom_type_symbol
_atom_type_description
_atom_type_scat_dispersion_real
_atom_type_scat_dispersion_imag
_atom_type_scat_source
C C 0.0033 0.0016 'International Tables Vol C Tables 4.2.6.8 and 6.1.1.4'
H H 0.0000 0.0000 'International Tables Vol C Tables 4.2.6.8 and 6.1.1.4'
O O 0.0106 0.0060 'International Tables Vol C Tables 4.2.6.8 and 6.1.1.4'
S S 0.1246 0.1234 'International Tables Vol C Tables 4.2.6.8 and 6.1.1.4'
Zn Zn 0.2839 1.4301 'International Tables Vol C Tables 4.2.6.8 and 6.1.1.4'

loop_
_geom_angle_atom_site_label_1
_geom_angle_atom_site_label_2
_geom_angle_atom_site_label_3
_geom_angle
_geom_angle_site_symmetry_1
_geom_angle_site_symmetry_3
_geom_angle_publ_flag
S1 Zn1 S1 135.27(4) 2_655 . ?
O1 Zn1 S1 87.23(6) 2_655 2_655 ?
O1 Zn1 S1 87.23(6) . . ?
O1 Zn1 S1 120.01(6) 2_655 . ?
O1 Zn1 S1 120.01(6) . 2_655 ?
O1 Zn1 O1 107.16(12) . 2_655 ?
C1 S1 Zn1 96.02(8) . . ?
C2 O1 Zn1 118.64(17) . . ?
C2 C1 S1 118.11(17) . . ?
C7 C1 S1 116.3(2) . . ?
C7 C1 C2 125.6(2) . . ?
O1 C2 C1 119.8(2) . . ?
O1 C2 C3 115.5(2) . . ?
C3 C2 C1 124.7(2) . . ?
C2 C3 H3 114.0 . . ?
C4 C3 C2 132.0(3) . . ?
C4 C3 H3 114.0 . . ?
C3 C4 H4 115.2 . . ?
C3 C4 C5 129.6(3) . . ?
C5 C4 H4 115.2 . . ?
C4 C5 H5 116.9 . . ?
C6 C5 C4 126.1(3) . . ?
C6 C5 H5 116.9 . . ?
C5 C6 H6 115.1 . . ?
C5 C6 C7 129.8(3) . . ?
C7 C6 H6 115.1 . . ?
C1 C7 C6 131.9(3) . . ?
C1 C7 H7 114.0 . . ?
C6 C7 H7 114.0 . . ?

loop_
_geom_bond_atom_site_label_1
_geom_bond_atom_site_label_2
_geom_bond_distance
_geom_bond_site_symmetry_2
_geom_bond_publ_flag
Zn1 S1 2.2685(6) 2_655 ?
Zn1 S1 2.2685(6) . ?
Zn1 O1 1.9944(19) . ?
Zn1 O1 1.9944(19) 2_655 ?
S1 C1 1.739(3) . ?
O1 C2 1.275(3) . ?
C1 C2 1.462(3) . ?
C1 C7 1.394(3) . ?
C2 C3 1.426(4) . ?
C3 H3 0.9500 . ?
C3 C4 1.373(4) . ?
C4 H4 0.9500 . ?
C4 C5 1.400(5) . ?
C5 H5 0.9500 . ?
C5 C6 1.376(5) . ?
C6 H6 0.9500 . ?
C6 C7 1.400(4) . ?
C7 H7 0.9500 . ?

loop_
_geom_torsion_atom_site_label_1
_geom_torsion_atom_site_label_2
_geom_torsion_atom_site_label_3
_geom_torsion_atom_site_label_4
_geom_torsion
_geom_torsion_site_symmetry_1
_geom_torsion_site_symmetry_2
_geom_torsion_site_symmetry_3
_geom_torsion_site_symmetry_4
_geom_torsion_publ_flag
Zn1 S1 C1 C2 -0.94(18) . . . . ?
Zn1 S1 C1 C7 179.61(18) . . . . ?
Zn1 O1 C2 C1 -5.7(3) . . . . ?
Zn1 O1 C2 C3 172.65(17) . . . . ?
S1 C1 C2 O1 4.3(3) . . . . ?
S1 C1 C2 C3 -173.90(19) . . . . ?
S1 C1 C7 C6 177.2(3) . . . . ?
O1 C2 C3 C4 175.9(3) . . . . ?
C1 C2 C3 C4 -5.8(4) . . . . ?
C2 C1 C7 C6 -2.2(5) . . . . ?
C2 C3 C4 C5 2.5(5) . . . . ?
C3 C4 C5 C6 0.1(5) . . . . ?
C4 C5 C6 C7 0.4(5) . . . . ?
C5 C6 C7 C1 -0.6(5) . . . . ?
C7 C1 C2 O1 -176.3(2) . . . . ?
C7 C1 C2 C3 5.5(4) . . . . ?
